data_7026798
loop_
_publ_author_name
'Reiss, Fabian'
'Schulz, Axel'
'Villinger, Alexander'
'Weding, Nico'

_publ_section_title
;
 Synthesis of sterically encumbered
 2,4-bis-m-terphenyl-1,3-dichloro-2,4-cyclo-dipnictadiazanes
 [m-TerNPnCl](2), (Pn = P, As).
;
_journal_issue 41
_journal_name_full 'Dalton transactions (Cambridge, England : 2003)'
_journal_page_first 9962
_journal_page_last 9972
_journal_paper_doi 10.1039/c0dt00700e
_journal_volume 39
_journal_year 2010
_chemical_formula_moiety 'C33 H41 As N3 +, Cl -'
_chemical_formula_sum 'C33 H41 As Cl N3'
_chemical_formula_weight 590.06
_chemical_name_systematic
;
2-[2,6-bis-(2,4,6-trimethylphenyl)phenyl]amino-2-arsa-3,7-diaza-
tricyclo[5.4.1.03,12]dodec-3(12)-enylium chloride
;
_space_group_IT_number 2
_symmetry_cell_setting triclinic
_symmetry_Int_Tables_number 2
_symmetry_space_group_name_Hall '-P 1'
_symmetry_space_group_name_H-M 'P -1'
_atom_sites_solution_hydrogens geom
_atom_sites_solution_primary direct
_atom_sites_solution_secondary difmap
_audit_creation_method SHELXL-97
_cell_angle_alpha 96.83(3)
_cell_angle_beta 100.13(3)
_cell_angle_gamma 110.10(3)
_cell_formula_units_Z 2
_cell_length_a 10.158(2)
_cell_length_b 11.122(2)
_cell_length_c 14.580(3)
_cell_measurement_reflns_used 8298
_cell_measurement_temperature 173(2)
_cell_measurement_theta_max 65.646
_cell_measurement_theta_min 4.432
_cell_volume 1493.8(7)
_computing_cell_refinement 'Bruker Apex v7.51a'
_computing_data_collection 'Bruker Apex v7.51a'
_computing_data_reduction 'Bruker SAINT'
_computing_molecular_graphics 'ORTEP-3v2.01 (Farrugia, 1997)'
_computing_publication_material SHELXL-97
_computing_structure_refinement 'SHELXL-97 (Sheldrick, 1997)'
_computing_structure_solution 'SHELXS-97 (Sheldrick, 1997)'
_diffrn_ambient_temperature 173(2)
_diffrn_measured_fraction_theta_full 0.959
_diffrn_measured_fraction_theta_max 0.959
_diffrn_measurement_device_type 'Bruker-Nonius Apex-X8-CCD-diffractometer'
_diffrn_measurement_method 'phi and omega scans'
_diffrn_radiation_monochromator graphite
_diffrn_radiation_source 'sealed tube'
_diffrn_radiation_type MoK\a
_diffrn_radiation_wavelength 0.71073
_diffrn_reflns_av_R_equivalents 0.0356
_diffrn_reflns_av_sigmaI/netI 0.0457
_diffrn_reflns_limit_h_max 16
_diffrn_reflns_limit_h_min -16
_diffrn_reflns_limit_k_max 17
_diffrn_reflns_limit_k_min -17
_diffrn_reflns_limit_l_max 23
_diffrn_reflns_limit_l_min -23
_diffrn_reflns_number 48634
_diffrn_reflns_theta_full 35.00
_diffrn_reflns_theta_max 35.00
_diffrn_reflns_theta_min 2.22
_exptl_absorpt_coefficient_mu 1.253
_exptl_absorpt_correction_T_max 0.8152
_exptl_absorpt_correction_T_min 0.6825
_exptl_absorpt_correction_type multi-scan
_exptl_absorpt_process_details '(SADABS; Sheldrick, 2004)'
_exptl_crystal_colour colourless
_exptl_crystal_density_diffrn 1.312
_exptl_crystal_density_method 'not measured'
_exptl_crystal_description block
_exptl_crystal_F_000 620
_exptl_crystal_size_max 0.33
_exptl_crystal_size_mid 0.22
_exptl_crystal_size_min 0.17
_refine_diff_density_max 0.914
_refine_diff_density_min -0.331
_refine_diff_density_rms 0.072
_refine_ls_extinction_method none
_refine_ls_goodness_of_fit_ref 1.008
_refine_ls_hydrogen_treatment mixed
_refine_ls_matrix_type full
_refine_ls_number_parameters 357
_refine_ls_number_reflns 12631
_refine_ls_number_restraints 0
_refine_ls_restrained_S_all 1.008
_refine_ls_R_factor_all 0.0661
_refine_ls_R_factor_gt 0.0384
_refine_ls_shift/su_max 0.001
_refine_ls_shift/su_mean 0.000
_refine_ls_structure_factor_coef Fsqd
_refine_ls_weighting_details 'calc w=1/[\s^2^(Fo^2^)+(0.0494P)^2^+0.0000P] where P=(Fo^2^+2Fc^2^)/3'
_refine_ls_weighting_scheme calc
_refine_ls_wR_factor_gt 0.0851
_refine_ls_wR_factor_ref 0.0915
_reflns_number_gt 9234
_reflns_number_total 12631
_reflns_threshold_expression >2\s(I)
_cod_data_source_file c0dt00700e.txt
_cod_data_source_block ter_nhascldbu
_cod_original_cell_volume 1493.8(5)
_cod_database_code 7026798

loop_
_symmetry_equiv_pos_as_xyz
'x, y, z'
'-x, -y, -z'

loop_
_atom_site_label
_atom_site_type_symbol
_atom_site_fract_x
_atom_site_fract_y
_atom_site_fract_z
_atom_site_U_iso_or_equiv
_atom_site_adp_type
_atom_site_occupancy
_atom_site_symmetry_multiplicity
_atom_site_calc_flag
_atom_site_refinement_flags
As As 0.406514(13) 0.343262(12) 0.351537(9) 0.02137(4) Uani 1 1 d .
Cl Cl 0.26780(4) 0.48459(4) 0.40969(2) 0.03187(7) Uani 1 1 d .
N1 N 0.31440(11) 0.31504(11) 0.22455(7) 0.0231(2) Uani 1 1 d .
N2 N 0.58531(12) 0.30885(11) 0.32150(8) 0.0276(2) Uani 1 1 d .
N3 N 0.80643(12) 0.48468(12) 0.34737(9) 0.0312(3) Uani 1 1 d .
C1 C 0.16505(13) 0.24785(12) 0.19231(8) 0.0208(2) Uani 1 1 d .
C2 C 0.09472(14) 0.12902(12) 0.21960(9) 0.0239(2) Uani 1 1 d .
C3 C -0.05468(15) 0.06915(13) 0.18815(9) 0.0283(3) Uani 1 1 d .
H3 H -0.1035 -0.0086 0.2087 0.034 Uiso 1 1 calc R
C4 C -0.13363(15) 0.11960(14) 0.12806(10) 0.0329(3) Uani 1 1 d .
H4 H -0.2356 0.0786 0.1092 0.040 Uiso 1 1 calc R
C5 C -0.06237(15) 0.23099(14) 0.09548(10) 0.0304(3) Uani 1 1 d .
H5 H -0.1158 0.2638 0.0518 0.036 Uiso 1 1 calc R
C6 C 0.08622(14) 0.29510(12) 0.12592(9) 0.0235(2) Uani 1 1 d .
C7 C 0.16478(14) 0.40705(13) 0.08305(9) 0.0249(2) Uani 1 1 d .
C8 C 0.17844(15) 0.53531(13) 0.11632(9) 0.0274(3) Uani 1 1 d .
C9 C 0.26034(15) 0.63562(14) 0.07684(10) 0.0322(3) Uani 1 1 d .
H9 H 0.2703 0.7227 0.0997 0.039 Uiso 1 1 calc R
C10 C 0.32739(16) 0.61248(16) 0.00569(11) 0.0367(3) Uani 1 1 d .
C11 C 0.30874(17) 0.48485(17) -0.02825(11) 0.0388(3) Uani 1 1 d .
H11 H 0.3531 0.4673 -0.0777 0.047 Uiso 1 1 calc R
C12 C 0.22660(16) 0.38111(15) 0.00803(10) 0.0320(3) Uani 1 1 d .
C13 C 0.17516(14) 0.06012(12) 0.27471(9) 0.0240(2) Uani 1 1 d .
C14 C 0.15986(14) 0.04342(12) 0.36699(9) 0.0250(2) Uani 1 1 d .
C15 C 0.22973(15) -0.02749(13) 0.41425(10) 0.0293(3) Uani 1 1 d .
H15 H 0.2191 -0.0383 0.4765 0.035 Uiso 1 1 calc R
C16 C 0.31411(16) -0.08262(13) 0.37363(10) 0.0307(3) Uani 1 1 d .
C17 C 0.32811(16) -0.06502(13) 0.28272(10) 0.0318(3) Uani 1 1 d .
H17 H 0.3862 -0.1016 0.2539 0.038 Uiso 1 1 calc R
C18 C 0.25974(16) 0.00474(13) 0.23205(10) 0.0283(3) Uani 1 1 d .
C19 C 0.10386(18) 0.56539(14) 0.19094(11) 0.0365(3) Uani 1 1 d .
H19A H 0.1308 0.6600 0.2078 0.055 Uiso 1 1 calc R
H19B H 0.1328 0.5324 0.2474 0.055 Uiso 1 1 calc R
H19C H -0.0007 0.5234 0.1664 0.055 Uiso 1 1 calc R
C20 C 0.4148(2) 0.7222(2) -0.03701(15) 0.0568(5) Uani 1 1 d .
H20A H 0.4880 0.6981 -0.0615 0.085 Uiso 1 1 calc R
H20B H 0.4621 0.8018 0.0119 0.085 Uiso 1 1 calc R
H20C H 0.3509 0.7376 -0.0890 0.085 Uiso 1 1 calc R
C21 C 0.2011(2) 0.24371(17) -0.03590(12) 0.0465(4) Uani 1 1 d .
H21A H 0.2271 0.1983 0.0137 0.070 Uiso 1 1 calc R
H21B H 0.2604 0.2449 -0.0823 0.070 Uiso 1 1 calc R
H21C H 0.0991 0.1982 -0.0678 0.070 Uiso 1 1 calc R
C22 C 0.07430(16) 0.10512(14) 0.41556(10) 0.0320(3) Uani 1 1 d .
H22A H -0.0288 0.0566 0.3880 0.048 Uiso 1 1 calc R
H22B H 0.1000 0.1957 0.4069 0.048 Uiso 1 1 calc R
H22C H 0.0956 0.1034 0.4835 0.048 Uiso 1 1 calc R
C23 C 0.3897(2) -0.15927(16) 0.42493(12) 0.0431(4) Uani 1 1 d .
H23A H 0.4118 -0.1271 0.4936 0.065 Uiso 1 1 calc R
H23B H 0.4794 -0.1486 0.4047 0.065 Uiso 1 1 calc R
H23C H 0.3270 -0.2519 0.4099 0.065 Uiso 1 1 calc R
C24 C 0.2800(2) 0.01979(16) 0.13384(11) 0.0397(4) Uani 1 1 d .
H24A H 0.3421 0.1100 0.1352 0.060 Uiso 1 1 calc R
H24B H 0.1861 -0.0012 0.0907 0.060 Uiso 1 1 calc R
H24C H 0.3251 -0.0396 0.1115 0.060 Uiso 1 1 calc R
C25 C 0.66506(13) 0.43360(13) 0.34116(9) 0.0248(2) Uani 1 1 d .
C26 C 0.57187(13) 0.50836(13) 0.35599(9) 0.0234(2) Uani 1 1 d .
C27 C 0.55968(14) 0.59659(13) 0.28549(10) 0.0295(3) Uani 1 1 d .
H27A H 0.4748 0.6203 0.2882 0.035 Uiso 1 1 calc R
H27B H 0.5449 0.5488 0.2204 0.035 Uiso 1 1 calc R
C28 C 0.69582(17) 0.72172(15) 0.30703(13) 0.0402(4) Uani 1 1 d .
H28A H 0.6803 0.7784 0.2621 0.048 Uiso 1 1 calc R
H28B H 0.7084 0.7691 0.3718 0.048 Uiso 1 1 calc R
C29 C 0.83474(16) 0.70076(16) 0.30062(12) 0.0399(4) Uani 1 1 d .
H29A H 0.8218 0.6533 0.2357 0.048 Uiso 1 1 calc R
H29B H 0.9125 0.7873 0.3092 0.048 Uiso 1 1 calc R
C30 C 0.88476(15) 0.62625(15) 0.37138(11) 0.0367(3) Uani 1 1 d .
H30A H 0.9885 0.6447 0.3759 0.044 Uiso 1 1 calc R
H30B H 0.8743 0.6593 0.4347 0.044 Uiso 1 1 calc R
C31 C 0.88380(18) 0.39571(18) 0.33965(15) 0.0485(4) Uani 1 1 d .
H31A H 0.9827 0.4380 0.3802 0.058 Uiso 1 1 calc R
H31B H 0.8912 0.3762 0.2731 0.058 Uiso 1 1 calc R
C32 C 0.80561(18) 0.27001(18) 0.37023(15) 0.0498(4) Uani 1 1 d .
H32A H 0.8535 0.2076 0.3589 0.060 Uiso 1 1 calc R
H32B H 0.8097 0.2879 0.4390 0.060 Uiso 1 1 calc R
C33 C 0.65014(17) 0.21077(15) 0.31525(12) 0.0365(3) Uani 1 1 d .
H33A H 0.6451 0.1787 0.2479 0.044 Uiso 1 1 calc R
H33B H 0.5965 0.1357 0.3417 0.044 Uiso 1 1 calc R
H1 H 0.3412(19) 0.3832(17) 0.1997(13) 0.040(5) Uiso 1 1 d .
H2 H 0.5970(18) 0.5538(15) 0.4198(12) 0.032(4) Uiso 1 1 d .

loop_
_atom_site_aniso_label
_atom_site_aniso_U_11
_atom_site_aniso_U_22
_atom_site_aniso_U_33
_atom_site_aniso_U_23
_atom_site_aniso_U_13
_atom_site_aniso_U_12
As 0.01924(6) 0.02457(7) 0.02066(6) 0.00792(5) 0.00391(4) 0.00781(5)
Cl 0.02951(15) 0.03946(18) 0.03236(17) 0.01155(14) 0.00848(12) 0.01776(15)
N1 0.0206(5) 0.0240(5) 0.0221(5) 0.0082(4) 0.0029(4) 0.0048(4)
N2 0.0242(5) 0.0317(6) 0.0295(6) 0.0089(5) 0.0066(4) 0.0125(5)
N3 0.0195(5) 0.0391(7) 0.0353(6) 0.0094(5) 0.0081(4) 0.0099(5)
C1 0.0214(5) 0.0214(5) 0.0183(5) 0.0040(4) 0.0031(4) 0.0071(5)
C2 0.0266(6) 0.0214(6) 0.0200(5) 0.0039(4) 0.0024(4) 0.0059(5)
C3 0.0276(6) 0.0226(6) 0.0288(6) 0.0068(5) 0.0034(5) 0.0028(5)
C4 0.0233(6) 0.0325(7) 0.0340(7) 0.0064(6) -0.0009(5) 0.0031(6)
C5 0.0267(6) 0.0316(7) 0.0278(6) 0.0083(5) -0.0022(5) 0.0080(6)
C6 0.0259(6) 0.0226(6) 0.0202(5) 0.0054(4) 0.0024(4) 0.0082(5)
C7 0.0248(6) 0.0280(6) 0.0207(5) 0.0094(5) 0.0015(4) 0.0086(5)
C8 0.0286(6) 0.0281(6) 0.0237(6) 0.0102(5) 0.0012(5) 0.0092(5)
C9 0.0325(7) 0.0280(7) 0.0332(7) 0.0138(6) 0.0027(6) 0.0075(6)
C10 0.0308(7) 0.0435(9) 0.0371(8) 0.0230(7) 0.0081(6) 0.0103(7)
C11 0.0394(8) 0.0533(10) 0.0317(7) 0.0202(7) 0.0139(6) 0.0202(8)
C12 0.0349(7) 0.0383(8) 0.0260(6) 0.0123(6) 0.0070(5) 0.0156(6)
C13 0.0273(6) 0.0183(5) 0.0235(6) 0.0054(4) 0.0034(5) 0.0057(5)
C14 0.0264(6) 0.0195(6) 0.0263(6) 0.0068(5) 0.0050(5) 0.0050(5)
C15 0.0337(7) 0.0236(6) 0.0276(6) 0.0096(5) 0.0046(5) 0.0069(5)
C16 0.0331(7) 0.0207(6) 0.0346(7) 0.0076(5) 0.0013(6) 0.0079(6)
C17 0.0374(7) 0.0237(6) 0.0354(7) 0.0046(5) 0.0080(6) 0.0133(6)
C18 0.0355(7) 0.0215(6) 0.0262(6) 0.0040(5) 0.0062(5) 0.0092(5)
C19 0.0471(9) 0.0296(7) 0.0348(8) 0.0098(6) 0.0123(6) 0.0144(7)
C20 0.0493(10) 0.0600(12) 0.0707(13) 0.0418(10) 0.0273(9) 0.0158(9)
C21 0.0656(12) 0.0480(10) 0.0345(8) 0.0084(7) 0.0192(8) 0.0276(9)
C22 0.0391(8) 0.0320(7) 0.0297(7) 0.0123(6) 0.0134(6) 0.0145(6)
C23 0.0529(10) 0.0361(8) 0.0462(9) 0.0159(7) 0.0053(7) 0.0241(8)
C24 0.0581(10) 0.0362(8) 0.0325(8) 0.0074(6) 0.0175(7) 0.0234(8)
C25 0.0199(5) 0.0331(7) 0.0205(5) 0.0066(5) 0.0035(4) 0.0088(5)
C26 0.0206(5) 0.0264(6) 0.0221(6) 0.0052(5) 0.0044(4) 0.0075(5)
C27 0.0250(6) 0.0288(7) 0.0308(7) 0.0094(5) 0.0030(5) 0.0057(5)
C28 0.0356(8) 0.0275(7) 0.0482(9) 0.0117(6) 0.0042(7) 0.0015(6)
C29 0.0298(7) 0.0346(8) 0.0433(9) 0.0109(7) 0.0057(6) -0.0026(6)
C30 0.0214(6) 0.0414(8) 0.0372(8) 0.0051(6) 0.0030(5) 0.0023(6)
C31 0.0289(7) 0.0551(10) 0.0726(12) 0.0212(9) 0.0209(8) 0.0220(8)
C32 0.0322(8) 0.0551(10) 0.0735(13) 0.0256(9) 0.0121(8) 0.0260(8)
C33 0.0362(8) 0.0362(8) 0.0464(9) 0.0128(7) 0.0134(6) 0.0214(7)

loop_
_atom_type_symbol
_atom_type_description
_atom_type_scat_dispersion_real
_atom_type_scat_dispersion_imag
_atom_type_scat_source
C C 0.0033 0.0016 'International Tables Vol C Tables 4.2.6.8 and 6.1.1.4'
As As 0.0499 2.0058 'International Tables Vol C Tables 4.2.6.8 and 6.1.1.4'
Cl Cl 0.1484 0.1585 'International Tables Vol C Tables 4.2.6.8 and 6.1.1.4'
N N 0.0061 0.0033 'International Tables Vol C Tables 4.2.6.8 and 6.1.1.4'
H H 0.0000 0.0000 'International Tables Vol C Tables 4.2.6.8 and 6.1.1.4'

loop_
_geom_angle_atom_site_label_1
_geom_angle_atom_site_label_2
_geom_angle_atom_site_label_3
_geom_angle
N1 As C26 98.23(6)
N1 As N2 94.09(5)
C26 As N2 67.47(5)
N1 As Cl 93.94(4)
C26 As Cl 88.63(4)
N2 As Cl 155.64(4)
C1 N1 As 121.64(9)
C1 N1 H1 109.8(12)
As N1 H1 113.4(12)
C25 N2 C33 121.06(12)
C25 N2 As 92.34(9)
C33 N2 As 143.36(10)
C25 N3 C30 120.65(13)
C25 N3 C31 118.29(13)
C30 N3 C31 120.74(12)
N1 C1 C2 121.03(11)
N1 C1 C6 119.16(11)
C2 C1 C6 119.64(11)
C3 C2 C1 118.43(11)
C3 C2 C13 118.85(11)
C1 C2 C13 122.55(11)
C4 C3 C2 121.90(12)
C4 C3 H3 119.1
C2 C3 H3 119.1
C3 C4 C5 119.29(13)
C3 C4 H4 120.4
C5 C4 H4 120.4
C4 C5 C6 120.83(12)
C4 C5 H5 119.6
C6 C5 H5 119.6
C5 C6 C1 119.49(12)
C5 C6 C7 120.65(11)
C1 C6 C7 119.66(11)
C12 C7 C8 119.70(12)
C12 C7 C6 118.33(12)
C8 C7 C6 121.96(12)
C9 C8 C7 118.79(13)
C9 C8 C19 119.96(13)
C7 C8 C19 121.23(12)
C10 C9 C8 122.22(14)
C10 C9 H9 118.9
C8 C9 H9 118.9
C11 C10 C9 118.08(14)
C11 C10 C20 120.29(16)
C9 C10 C20 121.60(16)
C10 C11 C12 121.88(15)
C10 C11 H11 119.1
C12 C11 H11 119.1
C11 C12 C7 119.21(14)
C11 C12 C21 119.75(14)
C7 C12 C21 121.00(13)
C18 C13 C14 119.43(12)
C18 C13 C2 119.78(11)
C14 C13 C2 120.68(12)
C15 C14 C13 119.25(13)
C15 C14 C22 120.10(12)
C13 C14 C22 120.61(12)
C16 C15 C14 122.29(13)
C16 C15 H15 118.9
C14 C15 H15 118.9
C15 C16 C17 117.66(12)
C15 C16 C23 122.21(14)
C17 C16 C23 120.14(14)
C16 C17 C18 122.32(14)
C16 C17 H17 118.8
C18 C17 H17 118.8
C17 C18 C13 119.05(13)
C17 C18 C24 119.30(14)
C13 C18 C24 121.65(13)
C8 C19 H19A 109.5
C8 C19 H19B 109.5
H19A C19 H19B 109.5
C8 C19 H19C 109.5
H19A C19 H19C 109.5
H19B C19 H19C 109.5
C10 C20 H20A 109.5
C10 C20 H20B 109.5
H20A C20 H20B 109.5
C10 C20 H20C 109.5
H20A C20 H20C 109.5
H20B C20 H20C 109.5
C12 C21 H21A 109.5
C12 C21 H21B 109.5
H21A C21 H21B 109.5
C12 C21 H21C 109.5
H21A C21 H21C 109.5
H21B C21 H21C 109.5
C14 C22 H22A 109.5
C14 C22 H22B 109.5
H22A C22 H22B 109.5
C14 C22 H22C 109.5
H22A C22 H22C 109.5
H22B C22 H22C 109.5
C16 C23 H23A 109.5
C16 C23 H23B 109.5
H23A C23 H23B 109.5
C16 C23 H23C 109.5
H23A C23 H23C 109.5
H23B C23 H23C 109.5
C18 C24 H24A 109.5
C18 C24 H24B 109.5
H24A C24 H24B 109.5
C18 C24 H24C 109.5
H24A C24 H24C 109.5
H24B C24 H24C 109.5
N2 C25 N3 125.58(13)
N2 C25 C26 108.64(11)
N3 C25 C26 125.77(13)
C25 C26 C27 115.59(12)
C25 C26 As 90.74(8)
C27 C26 As 120.82(9)
C25 C26 H2 111.3(10)
C27 C26 H2 111.8(10)
As C26 H2 104.6(10)
C26 C27 C28 111.42(12)
C26 C27 H27A 109.3
C28 C27 H27A 109.3
C26 C27 H27B 109.3
C28 C27 H27B 109.3
H27A C27 H27B 108.0
C29 C28 C27 115.31(13)
C29 C28 H28A 108.4
C27 C28 H28A 108.4
C29 C28 H28B 108.4
C27 C28 H28B 108.4
H28A C28 H28B 107.5
C30 C29 C28 116.31(14)
C30 C29 H29A 108.2
C28 C29 H29A 108.2
C30 C29 H29B 108.2
C28 C29 H29B 108.2
H29A C29 H29B 107.4
N3 C30 C29 114.43(12)
N3 C30 H30A 108.7
C29 C30 H30A 108.7
N3 C30 H30B 108.7
C29 C30 H30B 108.7
H30A C30 H30B 107.6
N3 C31 C32 110.37(13)
N3 C31 H31A 109.6
C32 C31 H31A 109.6
N3 C31 H31B 109.6
C32 C31 H31B 109.6
H31A C31 H31B 108.1
C33 C32 C31 110.27(14)
C33 C32 H32A 109.6
C31 C32 H32A 109.6
C33 C32 H32B 109.6
C31 C32 H32B 109.6
H32A C32 H32B 108.1
N2 C33 C32 109.49(13)
N2 C33 H33A 109.8
C32 C33 H33A 109.8
N2 C33 H33B 109.8
C32 C33 H33B 109.8
H33A C33 H33B 108.2

loop_
_geom_bond_atom_site_label_1
_geom_bond_atom_site_label_2
_geom_bond_distance
As N1 1.8581(12)
As C26 2.0026(15)
As N2 2.0867(12)
As Cl 2.6078(7)
N1 C1 1.4026(16)
N1 H1 0.859(18)
N2 C25 1.3095(18)
N2 C33 1.4572(18)
N3 C25 1.3321(17)
N3 C30 1.465(2)
N3 C31 1.466(2)
C1 C2 1.4112(18)
C1 C6 1.4113(17)
C2 C3 1.3946(19)
C2 C13 1.4988(18)
C3 C4 1.3802(19)
C3 H3 0.9500
C4 C5 1.389(2)
C4 H4 0.9500
C5 C6 1.3903(19)
C5 H5 0.9500
C6 C7 1.5018(18)
C7 C12 1.402(2)
C7 C8 1.4019(19)
C8 C9 1.3969(19)
C8 C19 1.499(2)
C9 C10 1.383(2)
C9 H9 0.9500
C10 C11 1.382(2)
C10 C20 1.515(2)
C11 C12 1.395(2)
C11 H11 0.9500
C12 C21 1.500(2)
C13 C18 1.402(2)
C13 C14 1.4077(18)
C14 C15 1.3938(18)
C14 C22 1.496(2)
C15 C16 1.384(2)
C15 H15 0.9500
C16 C17 1.387(2)
C16 C23 1.5085(19)
C17 C18 1.3987(19)
C17 H17 0.9500
C18 C24 1.503(2)
C19 H19A 0.9800
C19 H19B 0.9800
C19 H19C 0.9800
C20 H20A 0.9800
C20 H20B 0.9800
C20 H20C 0.9800
C21 H21A 0.9800
C21 H21B 0.9800
C21 H21C 0.9800
C22 H22A 0.9800
C22 H22B 0.9800
C22 H22C 0.9800
C23 H23A 0.9800
C23 H23B 0.9800
C23 H23C 0.9800
C24 H24A 0.9800
C24 H24B 0.9800
C24 H24C 0.9800
C25 C26 1.4847(19)
C26 C27 1.5211(18)
C26 H2 0.950(16)
C27 C28 1.539(2)
C27 H27A 0.9900
C27 H27B 0.9900
C28 C29 1.524(2)
C28 H28A 0.9900
C28 H28B 0.9900
C29 C30 1.522(2)
C29 H29A 0.9900
C29 H29B 0.9900
C30 H30A 0.9900
C30 H30B 0.9900
C31 C32 1.515(3)
C31 H31A 0.9900
C31 H31B 0.9900
C32 C33 1.511(2)
C32 H32A 0.9900
C32 H32B 0.9900
C33 H33A 0.9900
C33 H33B 0.9900

loop_
_geom_torsion_atom_site_label_1
_geom_torsion_atom_site_label_2
_geom_torsion_atom_site_label_3
_geom_torsion_atom_site_label_4
_geom_torsion
C26 As N1 C1 -151.84(10)
N2 As N1 C1 140.36(10)
Cl As N1 C1 -62.66(10)
N1 As N2 C25 103.27(9)
C26 As N2 C25 6.05(8)
Cl As N2 C25 -5.70(13)
N1 As N2 C33 -99.79(17)
C26 As N2 C33 163.00(17)
Cl As N2 C33 151.24(13)
As N1 C1 C2 -46.87(16)
As N1 C1 C6 137.98(10)
N1 C1 C2 C3 177.65(12)
C6 C1 C2 C3 -7.23(19)
N1 C1 C2 C13 -7.01(19)
C6 C1 C2 C13 168.12(12)
C1 C2 C3 C4 3.1(2)
C13 C2 C3 C4 -172.46(13)
C2 C3 C4 C5 2.0(2)
C3 C4 C5 C6 -2.8(2)
C4 C5 C6 C1 -1.4(2)
C4 C5 C6 C7 173.62(13)
N1 C1 C6 C5 -178.34(12)
C2 C1 C6 C5 6.44(19)
N1 C1 C6 C7 6.62(18)
C2 C1 C6 C7 -168.59(12)
C5 C6 C7 C12 -95.07(16)
C1 C6 C7 C12 79.91(16)
C5 C6 C7 C8 85.40(17)
C1 C6 C7 C8 -99.63(15)
C12 C7 C8 C9 -3.33(18)
C6 C7 C8 C9 176.20(11)
C12 C7 C8 C19 174.99(13)
C6 C7 C8 C19 -5.47(18)
C7 C8 C9 C10 0.5(2)
C19 C8 C9 C10 -177.87(13)
C8 C9 C10 C11 1.6(2)
C8 C9 C10 C20 179.47(15)
C9 C10 C11 C12 -0.8(2)
C20 C10 C11 C12 -178.71(15)
C10 C11 C12 C7 -2.0(2)
C10 C11 C12 C21 175.68(15)
C8 C7 C12 C11 4.09(19)
C6 C7 C12 C11 -175.46(12)
C8 C7 C12 C21 -173.59(13)
C6 C7 C12 C21 6.87(19)
C3 C2 C13 C18 107.40(16)
C1 C2 C13 C18 -67.93(17)
C3 C2 C13 C14 -68.72(17)
C1 C2 C13 C14 115.95(15)
C18 C13 C14 C15 0.27(19)
C2 C13 C14 C15 176.40(12)
C18 C13 C14 C22 177.96(12)
C2 C13 C14 C22 -5.92(18)
C13 C14 C15 C16 -0.1(2)
C22 C14 C15 C16 -177.76(13)
C14 C15 C16 C17 0.1(2)
C14 C15 C16 C23 179.97(13)
C15 C16 C17 C18 -0.4(2)
C23 C16 C17 C18 179.72(14)
C16 C17 C18 C13 0.7(2)
C16 C17 C18 C24 179.97(14)
C14 C13 C18 C17 -0.56(19)
C2 C13 C18 C17 -176.72(12)
C14 C13 C18 C24 -179.86(13)
C2 C13 C18 C24 4.0(2)
C33 N2 C25 N3 7.5(2)
As N2 C25 N3 171.64(12)
C33 N2 C25 C26 -172.14(12)
As N2 C25 C26 -7.97(10)
C30 N3 C25 N2 -179.04(13)
C31 N3 C25 N2 -5.4(2)
C30 N3 C25 C26 0.5(2)
C31 N3 C25 C26 174.11(14)
N2 C25 C26 C27 -116.75(13)
N3 C25 C26 C27 63.64(17)
N2 C25 C26 As 8.30(10)
N3 C25 C26 As -171.31(12)
N1 As C26 C25 -96.37(8)
N2 As C26 C25 -5.33(7)
Cl As C26 C25 169.85(7)
N1 As C26 C27 24.34(12)
N2 As C26 C27 115.38(12)
Cl As C26 C27 -69.44(11)
C25 C26 C27 C28 -76.31(16)
As C26 C27 C28 176.08(10)
C26 C27 C28 C29 61.87(18)
C27 C28 C29 C30 -63.79(19)
C25 N3 C30 C29 -61.39(18)
C31 N3 C30 C29 125.16(16)
C28 C29 C30 N3 77.77(18)
C25 N3 C31 C32 -26.0(2)
C30 N3 C31 C32 147.62(15)
N3 C31 C32 C33 53.9(2)
C25 N2 C33 C32 22.28(19)
As N2 C33 C32 -130.54(15)
C31 C32 C33 N2 -51.6(2)
